data_7125686
loop_
_publ_author_name
'Zhu, Yu'
'Zhang, Jian'
'Zhang, Lei'

_publ_section_title
;
 A core-shell type alkyl-Sn-oxo cluster of
 {Sn<sub>14</sub>As<sub>16</sub>} bridged by 4-aminophenylarsonate ligands
 and incorporated with a {Na<sub>6</sub>} cluster.
;
_journal_issue 9
_journal_name_full 'Chemical communications (Cambridge, England)'
_journal_page_first 1433
_journal_page_last 1435
_journal_paper_doi 10.1039/c9cc08293j
_journal_volume 56
_journal_year 2020
_chemical_formula_sum 'C152 H254 As16 N16 Na6 O72 Sn14'
_chemical_formula_weight 6456.02
_space_group_crystal_system monoclinic
_space_group_IT_number 15
_space_group_name_Hall '-C 2yc'
_space_group_name_H-M_alt 'C 1 2/c 1'
_atom_sites_solution_hydrogens geom
_audit_creation_method SHELXL-2016/6
_audit_update_record
;
2019-11-28 deposited with the CCDC.	2019-12-20 downloaded from the CCDC.
;
_cell_angle_alpha 90
_cell_angle_beta 99.404(2)
_cell_angle_gamma 90
_cell_formula_units_Z 4
_cell_length_a 28.003(3)
_cell_length_b 38.235(4)
_cell_length_c 26.324(3)
_cell_measurement_reflns_used 34227
_cell_measurement_temperature 293(2)
_cell_measurement_theta_max 27.4855
_cell_measurement_theta_min 2.0739
_cell_volume 27806(5)
_computing_structure_refinement 'SHELXL-2016/6 (Sheldrick, 2016)'
_diffrn_ambient_temperature 293(2)
_diffrn_measured_fraction_theta_full 0.998
_diffrn_measured_fraction_theta_max 0.994
_diffrn_measurement_device_type MM007-Saturn724+
_diffrn_measurement_method CCD_Profile_fitting
_diffrn_radiation_type MoK\a
_diffrn_radiation_wavelength 0.71073
_diffrn_reflns_av_R_equivalents 0.0444
_diffrn_reflns_av_unetI/netI 0.0476
_diffrn_reflns_Laue_measured_fraction_full 0.998
_diffrn_reflns_Laue_measured_fraction_max 0.994
_diffrn_reflns_limit_h_max 36
_diffrn_reflns_limit_h_min -36
_diffrn_reflns_limit_k_max 49
_diffrn_reflns_limit_k_min -49
_diffrn_reflns_limit_l_max 30
_diffrn_reflns_limit_l_min -34
_diffrn_reflns_number 111284
_diffrn_reflns_point_group_measured_fraction_full 0.998
_diffrn_reflns_point_group_measured_fraction_max 0.994
_diffrn_reflns_theta_full 25.242
_diffrn_reflns_theta_max 27.488
_diffrn_reflns_theta_min 2.131
_exptl_absorpt_coefficient_mu 3.198
_exptl_absorpt_correction_T_max 1.00000
_exptl_absorpt_correction_T_min 0.27541
_exptl_absorpt_correction_type multi-scan
_exptl_absorpt_process_details 'SADABS (Sheldrick, 1996)'
_exptl_crystal_colour Colorless
_exptl_crystal_density_diffrn 1.542
_exptl_crystal_density_method 'not measured'
_exptl_crystal_description Prism
_exptl_crystal_F_000 12592
_exptl_crystal_size_max 0.2000
_exptl_crystal_size_mid 0.1500
_exptl_crystal_size_min 0.1000
_refine_diff_density_max 1.599
_refine_diff_density_min -1.369
_refine_diff_density_rms 0.111
_refine_ls_extinction_method none
_refine_ls_goodness_of_fit_ref 1.027
_refine_ls_hydrogen_treatment constr
_refine_ls_matrix_type full
_refine_ls_number_parameters 1383
_refine_ls_number_reflns 31728
_refine_ls_number_restraints 1168
_refine_ls_restrained_S_all 1.037
_refine_ls_R_factor_all 0.0615
_refine_ls_R_factor_gt 0.0535
_refine_ls_shift/su_max 0.006
_refine_ls_shift/su_mean 0.000
_refine_ls_structure_factor_coef Fsqd
_refine_ls_weighting_details 'w=1/[\s^2^(Fo^2^)+(0.0676P)^2^+135.0000P] where P=(Fo^2^+2Fc^2^)/3'
_refine_ls_weighting_scheme calc
_refine_ls_wR_factor_gt 0.1377
_refine_ls_wR_factor_ref 0.1433
_reflns_Friedel_coverage 0.000
_reflns_number_gt 28007
_reflns_number_total 31728
_reflns_threshold_expression 'I > 2\s(I)'
_cod_data_source_file c9cc08293j2.cif
_cod_data_source_block 1_sq
_cod_depositor_comments
;
The following automatic conversions were performed:

data item '_exptl_absorpt_correction_type' value 'Multi-scan' was
changed to 'multi-scan' in accordance with the
/home/data/users/saulius/crontab/automatic-downloads/rss-feeds/RSC/lib/dictionaries/cif_core.dic
dictionary named 'cif_core.dic' version 2.4.2 last updated on
2011-04-26.

Automatic conversion script
Id: cif_fix_values 7556 2019-12-06 15:28:31Z antanas 

 Adding full bibliography for 7125686.cif.
;
_cod_original_cell_volume 27807(5)
_cod_original_sg_symbol_H-M 'C 2/c'
_cod_database_code 7125686
_shelx_shelxl_version_number 2016/6
_shelx_space_group_comment
;
The symmetry employed for this shelxl refinement is uniquely defined
by the following loop, which should always be used as a source of
symmetry information in preference to the above space-group names.
They are only intended as comments.
;

loop_
_space_group_symop_operation_xyz
'x, y, z'
'-x, y, -z+1/2'
'x+1/2, y+1/2, z'
'-x+1/2, y+1/2, -z+1/2'
'-x, -y, -z'
'x, -y, z-1/2'
'-x+1/2, -y+1/2, -z'
'x+1/2, -y+1/2, z-1/2'

loop_
_atom_site_label
_atom_site_type_symbol
_atom_site_fract_x
_atom_site_fract_y
_atom_site_fract_z
_atom_site_U_iso_or_equiv
_atom_site_adp_type
_atom_site_occupancy
_atom_site_site_symmetry_order
_atom_site_calc_flag
_atom_site_refinement_flags_posn
_atom_site_refinement_flags_adp
_atom_site_refinement_flags_occupancy
_atom_site_disorder_assembly
_atom_site_disorder_group
Sn1 Sn 0.81260(2) 0.75517(2) 0.33853(2) 0.03939(9) Uani 1 1 d . . . . .
Sn2 Sn 0.71944(2) 0.75509(2) 0.15341(2) 0.03882(9) Uani 1 1 d . . . . .
Sn3 Sn 0.70753(2) 0.69436(2) 0.27502(2) 0.04029(9) Uani 1 1 d D . . . .
Sn4 Sn 0.72176(2) 0.61675(2) 0.00338(2) 0.04343(9) Uani 1 1 d . . . . .
Sn5 Sn 0.82396(2) 0.67464(2) 0.29695(2) 0.04068(9) Uani 1 1 d . . . . .
Sn6 Sn 0.82883(2) 0.62116(2) -0.04243(2) 0.04671(10) Uani 1 1 d . . . . .
Sn7 Sn 0.84540(2) 0.58690(2) 0.07464(2) 0.04731(10) Uani 1 1 d D . . . .
As1 As 0.83929(2) 0.74174(2) 0.21787(2) 0.03866(12) Uani 1 1 d . . . . .
As2 As 0.69976(2) 0.70196(2) 0.04344(2) 0.04232(13) Uani 1 1 d . . . . .
As3 As 0.70483(2) 0.78181(2) 0.27508(2) 0.04190(13) Uani 1 1 d . . . . .
As4 As 0.76643(2) 0.68839(2) 0.39396(2) 0.04440(13) Uani 1 1 d . . . . .
As5 As 0.87454(2) 0.67297(2) 0.05810(2) 0.04284(13) Uani 1 1 d . . . . .
As6 As 0.74507(2) 0.60088(2) 0.13384(2) 0.04790(14) Uani 1 1 d D . . . .
As7 As 0.72789(2) 0.66612(2) -0.11482(2) 0.04868(14) Uani 1 1 d . . . . .
As8 As 0.78040(3) 0.54545(2) -0.02343(3) 0.05466(16) Uani 1 1 d . . . . .
Na1 Na 0.82700(11) 0.76315(6) 0.08829(9) 0.0622(7) Uani 1 1 d . . . . .
Na2 Na 0.80012(9) 0.67963(6) 0.13287(10) 0.0550(6) Uani 1 1 d . . . . .
Na3 Na 0.71265(9) 0.78993(6) 0.01427(9) 0.0526(6) Uani 1 1 d . . . . .
O4 O 0.71446(14) 0.70899(10) 0.19787(13) 0.0425(8) Uani 1 1 d . . . . .
O5 O 0.73218(14) 0.71774(10) 0.09882(13) 0.0433(8) Uani 1 1 d . . . . .
O6 O 0.83692(14) 0.69813(10) 0.22749(14) 0.0428(8) Uani 1 1 d . . . . .
O7 O 0.86738(13) 0.71427(10) 0.33926(15) 0.0454(9) Uani 1 1 d . . . . .
O8 O 0.84791(15) 0.70752(10) 0.07874(15) 0.0497(9) Uani 1 1 d . . . . .
O9 O 0.75186(13) 0.78801(10) 0.32360(14) 0.0441(9) Uani 1 1 d . . . . .
O10 O 0.78759(15) 0.72974(11) 0.40042(14) 0.0484(9) Uani 1 1 d . . . . .
O11 O 0.79518(14) 0.75122(11) 0.16751(14) 0.0462(9) Uani 1 1 d . . . . .
O12 O 0.77539(12) 0.71573(9) 0.29639(13) 0.0373(7) Uani 1 1 d . . . . .
O13 O 0.71245(14) 0.68467(11) 0.35487(15) 0.0505(10) Uani 1 1 d . . . . .
O14 O 0.83571(13) 0.76776(10) 0.26850(14) 0.0425(8) Uani 1 1 d . . . . .
O15 O 0.67721(14) 0.74357(10) 0.28188(15) 0.0475(9) Uani 1 1 d . . . . .
O16 O 0.72659(15) 0.78463(10) 0.21968(14) 0.0471(9) Uani 1 1 d . . . . .
O17 O 0.76593(16) 0.70109(10) -0.10789(14) 0.0505(10) Uani 1 1 d . . . . .
O18 O 0.79428(14) 0.61131(9) 0.02037(14) 0.0445(8) Uani 1 1 d . . . . .
O19 O 0.75685(14) 0.65217(10) 0.26481(14) 0.0439(8) Uani 1 1 d . . . . .
O20 O 0.84976(14) 0.66785(10) -0.00535(14) 0.0465(9) Uani 1 1 d . . . . .
O21 O 0.75427(15) 0.63771(10) -0.06580(14) 0.0473(9) Uani 1 1 d . . . . .
O22 O 0.74876(16) 0.63999(11) 0.16238(15) 0.0529(10) Uani 1 1 d . . . . .
O23 O 0.73507(15) 0.66851(10) 0.03044(16) 0.0519(10) Uani 1 1 d . . . . .
O24 O 0.80005(16) 0.58478(12) 0.12927(17) 0.0589(11) Uani 1 1 d . . . . .
O25 O 0.71021(16) 0.60188(11) 0.07510(16) 0.0552(10) Uani 1 1 d . . . . .
O26 O 0.80604(15) 0.66133(11) 0.37083(14) 0.0489(9) Uani 1 1 d . . . . .
O27 O 0.72594(16) 0.56289(10) -0.01915(17) 0.0579(11) Uani 1 1 d . . . . .
O28 O 0.88441(15) 0.59713(11) 0.01127(16) 0.0545(10) Uani 1 1 d . . . . .
O29 O 0.80791(17) 0.56988(11) -0.06393(16) 0.0567(11) Uani 1 1 d . . . . .
O30 O 0.86517(15) 0.63877(11) 0.09622(15) 0.0500(9) Uani 1 1 d . . . . .
O31 O 0.6970(2) 0.73186(12) -0.00249(17) 0.0684(13) Uani 1 1 d . . . . .
O32 O 0.67385(17) 0.67842(12) -0.10608(19) 0.0650(12) Uani 1 1 d . . . . .
O33 O 0.81627(18) 0.54091(11) 0.03429(17) 0.0609(11) Uani 1 1 d . . . . .
N1 N 0.5583(4) 0.8995(3) 0.2767(5) 0.160(5) Uani 1 1 d . . . . .
N2 N 0.7471(3) 0.64415(19) 0.6117(2) 0.082(2) Uani 1 1 d . . . . .
N3 N 1.0923(2) 0.68767(19) 0.0596(2) 0.0725(17) Uani 1 1 d . . . . .
N4 N 1.0412(3) 0.7673(3) 0.1699(5) 0.160(5) Uani 1 1 d . U . . .
N5 N 0.4994(4) 0.6553(4) 0.0800(6) 0.202(7) Uani 1 1 d . . . . .
N6 N 0.7577(4) 0.40985(19) -0.1446(3) 0.117(3) Uani 1 1 d . . . . .
N7 N 0.7081(5) 0.5790(3) -0.3120(3) 0.150(4) Uani 1 1 d . . . . .
C1 C 0.8552(2) 0.79354(18) 0.3839(2) 0.0608(17) Uani 1 1 d D . . . .
H1A H 0.878955 0.802578 0.364267 0.073 Uiso 1 1 calc R U . . .
H1B H 0.834290 0.812818 0.389881 0.073 Uiso 1 1 calc R U . . .
C2 C 0.8806(4) 0.7811(3) 0.4339(4) 0.115(4) Uani 1 1 d D . . . .
H2A H 0.901180 0.761515 0.428279 0.138 Uiso 1 1 calc R U . . .
H2B H 0.857055 0.772823 0.454270 0.138 Uiso 1 1 calc R U . . .
C3 C 0.9114(5) 0.8093(4) 0.4636(5) 0.157(5) Uani 1 1 d D U . . .
H3A H 0.928471 0.799286 0.495261 0.188 Uiso 1 1 calc R U . . .
H3B H 0.935383 0.817102 0.443384 0.188 Uiso 1 1 calc R U . . .
C4 C 0.8839(7) 0.8394(4) 0.4762(8) 0.259(10) Uani 1 1 d D U . . .
H4A H 0.905475 0.856201 0.494927 0.388 Uiso 1 1 calc R U . . .
H4B H 0.867457 0.849939 0.445054 0.388 Uiso 1 1 calc R U . . .
H4C H 0.860538 0.832105 0.496982 0.388 Uiso 1 1 calc R U . . .
C5 C 0.6433(2) 0.7651(2) 0.1286(3) 0.0641(18) Uani 1 1 d D . . . .
H5A H 0.638774 0.790210 0.127728 0.077 Uiso 1 1 calc R U . . .
H5B H 0.635004 0.756719 0.093486 0.077 Uiso 1 1 calc R U . . .
C6 C 0.6079(3) 0.7501(3) 0.1584(4) 0.113(4) Uani 1 1 d D . . . .
H6A H 0.609101 0.724769 0.156099 0.135 Uiso 1 1 calc R U . . .
H6B H 0.617299 0.756423 0.194299 0.135 Uiso 1 1 calc R U . . .
C7 C 0.5571(3) 0.7619(3) 0.1405(5) 0.119(4) Uani 1 1 d D . . . .
H7A H 0.555836 0.787225 0.142072 0.143 Uiso 1 1 calc R U . . .
H7B H 0.547170 0.754941 0.104941 0.143 Uiso 1 1 calc R U . . .
C8 C 0.5232(5) 0.7470(5) 0.1721(7) 0.221(8) Uani 1 1 d D U . . .
H8A H 0.491052 0.755229 0.159508 0.332 Uiso 1 1 calc R U . . .
H8B H 0.523923 0.721983 0.170173 0.332 Uiso 1 1 calc R U . . .
H8C H 0.532584 0.754249 0.207282 0.332 Uiso 1 1 calc R U . . .
C9 C 0.6407(5) 0.6665(5) 0.2549(7) 0.059(3) Uani 0.543(10) 1 d D U P A 1
H9A H 0.633312 0.665122 0.217692 0.071 Uiso 0.543(10) 1 calc R U P A 1
H9B H 0.645689 0.642745 0.267750 0.071 Uiso 0.543(10) 1 calc R U P A 1
C10 C 0.5968(6) 0.6811(6) 0.2742(10) 0.150(6) Uani 0.543(10) 1 d D U P A 1
H10A H 0.605090 0.686045 0.310692 0.180 Uiso 0.543(10) 1 calc R U P A 1
H10B H 0.587402 0.702868 0.256527 0.180 Uiso 0.543(10) 1 calc R U P A 1
C11 C 0.5545(6) 0.6557(7) 0.2654(10) 0.159(6) Uani 0.543(10) 1 d D U P A 1
H11A H 0.553714 0.642487 0.233825 0.191 Uiso 0.543(10) 1 calc R U P A 1
H11B H 0.523790 0.667649 0.264676 0.191 Uiso 0.543(10) 1 calc R U P A 1
C12 C 0.5676(14) 0.6313(9) 0.3156(13) 0.246(11) Uani 0.543(10) 1 d D U P A 1
H12A H 0.543245 0.613628 0.315156 0.369 Uiso 0.543(10) 1 calc R U P A 1
H12B H 0.598482 0.620486 0.315455 0.369 Uiso 0.543(10) 1 calc R U P A 1
H12C H 0.568871 0.645386 0.345984 0.369 Uiso 0.543(10) 1 calc R U P A 1
C9B C 0.6438(10) 0.6642(9) 0.2513(13) 0.113(7) Uani 0.457(10) 1 d D U P A 2
H9BA H 0.616371 0.680054 0.247727 0.135 Uiso 0.457(10) 1 calc R U P A 2
H9BB H 0.645423 0.654996 0.217337 0.135 Uiso 0.457(10) 1 calc R U P A 2
C10B C 0.6328(9) 0.6343(7) 0.2841(10) 0.142(6) Uani 0.457(10) 1 d D U P A 2
H10C H 0.629915 0.642699 0.318277 0.170 Uiso 0.457(10) 1 calc R U P A 2
H10D H 0.658949 0.617396 0.287434 0.170 Uiso 0.457(10) 1 calc R U P A 2
C11B C 0.5855(9) 0.6171(7) 0.2593(12) 0.157(7) Uani 0.457(10) 1 d D U P A 2
H11C H 0.557938 0.631261 0.264553 0.188 Uiso 0.457(10) 1 calc R U P A 2
H11D H 0.584754 0.614020 0.222627 0.188 Uiso 0.457(10) 1 calc R U P A 2
C12B C 0.5844(14) 0.5815(8) 0.2863(16) 0.234(12) Uani 0.457(10) 1 d D U P A 2
H12D H 0.555210 0.569248 0.272244 0.351 Uiso 0.457(10) 1 calc R U P A 2
H12E H 0.611909 0.567872 0.280828 0.351 Uiso 0.457(10) 1 calc R U P A 2
H12F H 0.585254 0.585010 0.322502 0.351 Uiso 0.457(10) 1 calc R U P A 2
C13 C 0.6478(2) 0.61820(18) -0.0342(3) 0.0632(17) Uani 1 1 d D . . . .
H13A H 0.635961 0.641984 -0.033102 0.076 Uiso 0.547(9) 1 calc R U P B 1
H13B H 0.646578 0.611905 -0.070041 0.076 Uiso 0.547(9) 1 calc R U P B 1
H13C H 0.627193 0.610931 -0.009843 0.076 Uiso 0.453(9) 1 calc R U P B 2
H13D H 0.639391 0.642124 -0.044113 0.076 Uiso 0.453(9) 1 calc R U P B 2
C14 C 0.6143(6) 0.5941(6) -0.0107(8) 0.137(6) Uani 0.547(9) 1 d D U P B 1
H14A H 0.612361 0.601629 0.024142 0.164 Uiso 0.547(9) 1 calc R U P B 1
H14B H 0.626925 0.570433 -0.009077 0.164 Uiso 0.547(9) 1 calc R U P B 1
C15 C 0.5638(6) 0.5948(7) -0.0434(9) 0.160(6) Uani 0.547(9) 1 d D U P B 1
H15A H 0.563198 0.581146 -0.074533 0.192 Uiso 0.547(9) 1 calc R U P B 1
H15B H 0.554209 0.618623 -0.052860 0.192 Uiso 0.547(9) 1 calc R U P B 1
C16 C 0.5301(8) 0.5787(9) -0.0089(11) 0.213(10) Uani 0.547(9) 1 d D U P B 1
H16A H 0.497480 0.578362 -0.027187 0.319 Uiso 0.547(9) 1 calc R U P B 1
H16B H 0.540312 0.555270 0.000281 0.319 Uiso 0.547(9) 1 calc R U P B 1
H16C H 0.531379 0.592509 0.021816 0.319 Uiso 0.547(9) 1 calc R U P B 1
C14B C 0.6376(9) 0.5949(7) -0.0818(8) 0.159(7) Uani 0.453(9) 1 d D U P B 2
H14C H 0.637928 0.570586 -0.071373 0.191 Uiso 0.453(9) 1 calc R U P B 2
H14D H 0.662660 0.598232 -0.102755 0.191 Uiso 0.453(9) 1 calc R U P B 2
C15B C 0.5884(8) 0.6038(9) -0.1134(9) 0.175(7) Uani 0.453(9) 1 d D U P B 2
H15C H 0.577771 0.626730 -0.104226 0.210 Uiso 0.453(9) 1 calc R U P B 2
H15D H 0.564370 0.586638 -0.107591 0.210 Uiso 0.453(9) 1 calc R U P B 2
C16B C 0.5966(12) 0.6031(11) -0.1723(9) 0.199(11) Uani 0.453(9) 1 d D U P B 2
H16D H 0.566738 0.608513 -0.194373 0.298 Uiso 0.453(9) 1 calc R U P B 2
H16E H 0.620664 0.620100 -0.177239 0.298 Uiso 0.453(9) 1 calc R U P B 2
H16F H 0.607344 0.580252 -0.180583 0.298 Uiso 0.453(9) 1 calc R U P B 2
C17 C 0.8731(3) 0.63249(19) 0.2932(3) 0.072(2) Uani 1 1 d D . . . .
H17A H 0.881196 0.621882 0.326983 0.086 Uiso 0.5 1 calc R U P C -1
H17B H 0.857557 0.614844 0.269674 0.086 Uiso 0.5 1 calc R U P C -1
H17C H 0.887717 0.636482 0.262715 0.086 Uiso 0.5 1 calc R U P D -2
H17D H 0.898804 0.635232 0.322486 0.086 Uiso 0.5 1 calc R U P D -2
C18 C 0.9193(8) 0.6445(7) 0.2753(14) 0.190(8) Uani 0.5 1 d D U P E -1
H18A H 0.911501 0.655356 0.241681 0.227 Uiso 0.5 1 calc R U P E -1
H18B H 0.935585 0.661623 0.299189 0.227 Uiso 0.5 1 calc R U P E -1
C19 C 0.9518(8) 0.6137(7) 0.2724(15) 0.208(8) Uani 0.5 1 d D U P E -1
H19A H 0.938305 0.598105 0.244622 0.249 Uiso 0.5 1 calc R U P E -1
H19B H 0.956476 0.600664 0.304479 0.249 Uiso 0.5 1 calc R U P E -1
C20 C 1.0011(10) 0.6298(7) 0.2620(18) 0.196(11) Uani 0.5 1 d D U P E -1
H20A H 1.023873 0.611292 0.259712 0.295 Uiso 0.5 1 calc R U P E -1
H20B H 0.995708 0.642628 0.230300 0.295 Uiso 0.5 1 calc R U P E -1
H20C H 1.013763 0.645170 0.289776 0.295 Uiso 0.5 1 calc R U P E -1
C18B C 0.8590(9) 0.5951(5) 0.2920(15) 0.218(9) Uani 0.5 1 d D U P E -2
H18C H 0.846397 0.588085 0.256995 0.261 Uiso 0.5 1 calc R U P E -2
H18D H 0.833910 0.591507 0.312926 0.261 Uiso 0.5 1 calc R U P E -2
C19B C 0.9053(13) 0.5727(6) 0.3138(12) 0.215(8) Uani 0.5 1 d D U P E -2
H19C H 0.933730 0.587274 0.323154 0.258 Uiso 0.5 1 calc R U P E -2
H19D H 0.900285 0.558828 0.343399 0.258 Uiso 0.5 1 calc R U P E -2
C20B C 0.9094(14) 0.5499(9) 0.2678(14) 0.248(12) Uani 0.5 1 d D U P E -2
H20D H 0.936731 0.534553 0.275928 0.371 Uiso 0.5 1 calc R U P E -2
H20E H 0.880434 0.536200 0.259081 0.371 Uiso 0.5 1 calc R U P E -2
H20F H 0.913546 0.564363 0.239038 0.371 Uiso 0.5 1 calc R U P E -2
C21 C 0.8598(3) 0.6319(3) -0.1101(3) 0.086(2) Uani 1 1 d D U . . .
H21A H 0.851970 0.612040 -0.132913 0.103 Uiso 0.367(12) 1 calc R U P F 1
H21B H 0.842238 0.651714 -0.126871 0.103 Uiso 0.367(12) 1 calc R U P F 1
H21C H 0.854969 0.612304 -0.133838 0.103 Uiso 0.633(12) 1 calc R U P F 2
H21D H 0.845346 0.652597 -0.127535 0.103 Uiso 0.633(12) 1 calc R U P F 2
C22 C 0.9132(7) 0.6395(8) -0.1093(13) 0.124(5) Uani 0.367(12) 1 d D U P F 1
H22A H 0.918801 0.646289 -0.143396 0.148 Uiso 0.367(12) 1 calc R U P F 1
H22B H 0.923666 0.658504 -0.085677 0.148 Uiso 0.367(12) 1 calc R U P F 1
C23 C 0.9406(8) 0.6074(9) -0.0926(12) 0.136(6) Uani 0.367(12) 1 d D U P F 1
H23A H 0.920391 0.587166 -0.102963 0.163 Uiso 0.367(12) 1 calc R U P F 1
H23B H 0.948494 0.607218 -0.055304 0.163 Uiso 0.367(12) 1 calc R U P F 1
C24 C 0.9865(11) 0.6044(11) -0.1149(16) 0.168(9) Uani 0.367(12) 1 d D U P F 1
H24A H 1.002999 0.583155 -0.102947 0.252 Uiso 0.367(12) 1 calc R U P F 1
H24B H 0.978893 0.603985 -0.151759 0.252 Uiso 0.367(12) 1 calc R U P F 1
H24C H 1.006991 0.624034 -0.104109 0.252 Uiso 0.367(12) 1 calc R U P F 1
C22B C 0.9132(5) 0.6376(7) -0.0910(7) 0.130(5) Uani 0.633(12) 1 d D U P F 2
H22C H 0.916810 0.659841 -0.073018 0.156 Uiso 0.633(12) 1 calc R U P F 2
H22D H 0.924120 0.619538 -0.065927 0.156 Uiso 0.633(12) 1 calc R U P F 2
C23B C 0.9455(5) 0.6377(7) -0.1293(7) 0.146(5) Uani 0.633(12) 1 d D U P F 2
H23C H 0.936431 0.655803 -0.154829 0.175 Uiso 0.633(12) 1 calc R U P F 2
H23D H 0.944881 0.615235 -0.146617 0.175 Uiso 0.633(12) 1 calc R U P F 2
C24B C 0.9974(6) 0.6451(7) -0.0970(9) 0.173(7) Uani 0.633(12) 1 d D U P F 2
H24D H 1.020957 0.645596 -0.119708 0.260 Uiso 0.633(12) 1 calc R U P F 2
H24E H 0.997091 0.667320 -0.079998 0.260 Uiso 0.633(12) 1 calc R U P F 2
H24F H 1.005483 0.627033 -0.071842 0.260 Uiso 0.633(12) 1 calc R U P F 2
C25 C 0.9033(8) 0.5620(5) 0.1248(10) 0.092(4) Uani 0.620(14) 1 d D U P G 1
H25A H 0.926580 0.580089 0.137559 0.111 Uiso 0.620(14) 1 calc R U P G 1
H25B H 0.890141 0.553325 0.154224 0.111 Uiso 0.620(14) 1 calc R U P G 1
C26 C 0.9302(8) 0.5334(5) 0.1062(8) 0.139(6) Uani 0.620(14) 1 d D U P G 1
H26A H 0.943511 0.541218 0.076309 0.167 Uiso 0.620(14) 1 calc R U P G 1
H26B H 0.908361 0.514150 0.095623 0.167 Uiso 0.620(14) 1 calc R U P G 1
C27 C 0.9718(8) 0.5207(6) 0.1480(10) 0.168(7) Uani 0.620(14) 1 d D U P G 1
H27A H 1.001139 0.533767 0.146327 0.201 Uiso 0.620(14) 1 calc R U P G 1
H27B H 0.963223 0.523637 0.181998 0.201 Uiso 0.620(14) 1 calc R U P G 1
C28 C 0.9789(11) 0.4821(6) 0.1368(12) 0.229(11) Uani 0.620(14) 1 d D U P G 1
H28A H 1.004534 0.472843 0.161890 0.343 Uiso 0.620(14) 1 calc R U P G 1
H28B H 0.949518 0.469611 0.138517 0.343 Uiso 0.620(14) 1 calc R U P G 1
H28C H 0.987225 0.479684 0.103043 0.343 Uiso 0.620(14) 1 calc R U P G 1
C25B C 0.9048(15) 0.5609(8) 0.123(2) 0.118(7) Uani 0.380(14) 1 d D U P G 2
H25C H 0.933775 0.564330 0.107334 0.141 Uiso 0.380(14) 1 calc R U P G 2
H25D H 0.910160 0.572247 0.155938 0.141 Uiso 0.380(14) 1 calc R U P G 2
C26B C 0.8991(12) 0.5224(7) 0.1309(14) 0.149(7) Uani 0.380(14) 1 d D U P G 2
H26C H 0.890296 0.510838 0.097876 0.179 Uiso 0.380(14) 1 calc R U P G 2
H26D H 0.873122 0.518597 0.150608 0.179 Uiso 0.380(14) 1 calc R U P G 2
C27B C 0.9455(13) 0.5066(9) 0.1594(13) 0.152(8) Uani 0.380(14) 1 d D U P G 2
H27C H 0.947797 0.482175 0.150013 0.182 Uiso 0.380(14) 1 calc R U P G 2
H27D H 0.973290 0.518897 0.150538 0.182 Uiso 0.380(14) 1 calc R U P G 2
C28B C 0.9444(15) 0.5098(12) 0.2163(12) 0.202(12) Uani 0.380(14) 1 d D U P G 2
H28D H 0.973498 0.500015 0.235317 0.303 Uiso 0.380(14) 1 calc R U P G 2
H28E H 0.942253 0.534084 0.225135 0.303 Uiso 0.380(14) 1 calc R U P G 2
H28F H 0.916865 0.497513 0.224613 0.303 Uiso 0.380(14) 1 calc R U P G 2
C49 C 0.6586(2) 0.81771(17) 0.2768(2) 0.0531(14) Uani 1 1 d . . . . .
C50 C 0.6695(3) 0.8508(2) 0.2647(3) 0.077(2) Uani 1 1 d . . . . .
H50A H 0.699943 0.855638 0.256567 0.092 Uiso 1 1 calc R U . . .
C51 C 0.6364(3) 0.8777(2) 0.2643(4) 0.090(3) Uani 1 1 d . . . . .
H51A H 0.644358 0.900344 0.255687 0.108 Uiso 1 1 calc R U . . .
C52 C 0.5922(4) 0.8708(3) 0.2765(5) 0.106(3) Uani 1 1 d . . . . .
C53 C 0.5810(4) 0.8370(3) 0.2879(5) 0.131(5) Uani 1 1 d . . . . .
H53A H 0.550594 0.832126 0.296013 0.157 Uiso 1 1 calc R U . . .
C54 C 0.6130(3) 0.8107(3) 0.2878(4) 0.102(3) Uani 1 1 d . . . . .
H54A H 0.604433 0.788011 0.295020 0.123 Uiso 1 1 calc R U . . .
C55 C 0.7598(2) 0.67432(17) 0.4612(2) 0.0507(14) Uani 1 1 d . . . . .
C56 C 0.7633(3) 0.69825(19) 0.5006(3) 0.0685(19) Uani 1 1 d . . . . .
H56A H 0.769195 0.721600 0.493881 0.082 Uiso 1 1 calc R U . . .
C57 C 0.7583(3) 0.68842(19) 0.5499(2) 0.069(2) Uani 1 1 d . . . . .
H57A H 0.760209 0.705255 0.575702 0.082 Uiso 1 1 calc R U . . .
C58 C 0.7508(3) 0.65476(19) 0.5611(2) 0.0623(17) Uani 1 1 d . . . . .
C59 C 0.7446(4) 0.6299(2) 0.5216(3) 0.089(3) Uani 1 1 d . . . . .
H59A H 0.737808 0.606808 0.528690 0.107 Uiso 1 1 calc R U . . .
C60 C 0.7486(3) 0.6399(2) 0.4711(3) 0.079(2) Uani 1 1 d . . . . .
H60A H 0.743717 0.623628 0.444516 0.095 Uiso 1 1 calc R U . . .
C61 C 0.9002(2) 0.74996(17) 0.1976(3) 0.0569(16) Uani 1 1 d . . . . .
C62 C 0.9295(2) 0.72336(19) 0.1883(3) 0.0623(17) Uani 1 1 d . . . . .
H62A H 0.918455 0.700490 0.189706 0.075 Uiso 1 1 calc R U . . .
C63 C 0.9752(2) 0.7291(2) 0.1767(3) 0.0679(19) Uani 1 1 d . . . . .
H63A H 0.993221 0.710273 0.167934 0.081 Uiso 1 1 calc R U . . .
C64 C 0.9939(3) 0.7609(3) 0.1778(5) 0.107(3) Uani 1 1 d . U . . .
C65 C 0.9614(5) 0.7881(4) 0.1791(7) 0.168(5) Uani 1 1 d . U . . .
H65A H 0.971929 0.810799 0.174602 0.201 Uiso 1 1 calc R U . . .
C66 C 0.9125(4) 0.7829(3) 0.1869(6) 0.137(4) Uani 1 1 d . U . . .
H66A H 0.890492 0.801294 0.184780 0.164 Uiso 1 1 calc R U . . .
C67 C 0.9424(2) 0.67781(15) 0.0602(2) 0.0461(13) Uani 1 1 d . . . . .
C68 C 0.9742(2) 0.6533(2) 0.0830(3) 0.069(2) Uani 1 1 d . . . . .
H68A H 0.962668 0.634294 0.099315 0.083 Uiso 1 1 calc R U . . .
C69 C 1.0226(3) 0.6561(2) 0.0824(3) 0.072(2) Uani 1 1 d . . . . .
H69A H 1.043565 0.639239 0.098863 0.087 Uiso 1 1 calc R U . . .
C70 C 1.0408(2) 0.6834(2) 0.0580(2) 0.0578(16) Uani 1 1 d . . . . .
C71 C 1.0095(3) 0.7080(2) 0.0346(3) 0.082(2) Uani 1 1 d . . . . .
H71A H 1.021226 0.726661 0.017600 0.098 Uiso 1 1 calc R U . . .
C72 C 0.9604(2) 0.7054(2) 0.0358(3) 0.074(2) Uani 1 1 d . . . . .
H72A H 0.939405 0.722474 0.020029 0.089 Uiso 1 1 calc R U . . .
C73 C 0.6372(2) 0.68705(18) 0.0536(3) 0.0594(16) Uani 1 1 d . . . . .
C74 C 0.6314(3) 0.6642(2) 0.0924(3) 0.074(2) Uani 1 1 d . . . . .
H74A H 0.658444 0.655639 0.114094 0.089 Uiso 1 1 calc R U . . .
C75 C 0.5860(4) 0.6539(3) 0.0991(4) 0.102(3) Uani 1 1 d . . . . .
H75A H 0.582726 0.637694 0.124719 0.122 Uiso 1 1 calc R U . . .
C76 C 0.5465(4) 0.6665(4) 0.0701(6) 0.133(5) Uani 1 1 d . . . . .
C77 C 0.5521(4) 0.6890(4) 0.0309(6) 0.144(5) Uani 1 1 d . . . . .
H77A H 0.524732 0.697538 0.009687 0.173 Uiso 1 1 calc R U . . .
C78 C 0.5968(3) 0.6993(3) 0.0223(4) 0.100(3) Uani 1 1 d . . . . .
H78A H 0.599759 0.714461 -0.004571 0.120 Uiso 1 1 calc R U . . .
C79 C 0.7704(3) 0.50135(17) -0.0562(3) 0.0625(17) Uani 1 1 d . . . . .
C80 C 0.8017(3) 0.47355(19) -0.0432(3) 0.073(2) Uani 1 1 d . . . . .
H80A H 0.826133 0.475118 -0.014778 0.088 Uiso 1 1 calc R U . . .
C81 C 0.7963(3) 0.44340(18) -0.0727(3) 0.079(2) Uani 1 1 d . . . . .
H81A H 0.816871 0.424580 -0.063172 0.094 Uiso 1 1 calc R U . . .
C82 C 0.7621(3) 0.44061(17) -0.1149(3) 0.075(2) Uani 1 1 d . . . . .
C83 C 0.7291(5) 0.4677(2) -0.1271(4) 0.133(5) Uani 1 1 d . . . . .
H83A H 0.703568 0.465476 -0.154361 0.160 Uiso 1 1 calc R U . . .
C84 C 0.7348(4) 0.4980(2) -0.0977(4) 0.116(4) Uani 1 1 d . . . . .
H84A H 0.713695 0.516594 -0.106656 0.139 Uiso 1 1 calc R U . . .
C85 C 0.7257(2) 0.63920(17) -0.1763(2) 0.0537(15) Uani 1 1 d . . . . .
C86 C 0.7417(3) 0.60545(19) -0.1747(3) 0.074(2) Uani 1 1 d . . . . .
H86A H 0.755912 0.595676 -0.143564 0.088 Uiso 1 1 calc R U . . .
C87 C 0.7368(4) 0.5857(2) -0.2192(3) 0.096(3) Uani 1 1 d . . . . .
H87A H 0.748907 0.563048 -0.217658 0.115 Uiso 1 1 calc R U . . .
C88 C 0.7141(4) 0.5990(3) -0.2664(3) 0.100(3) Uani 1 1 d . . . . .
C89 C 0.6975(4) 0.6335(2) -0.2671(3) 0.085(3) Uani 1 1 d . . . . .
H89A H 0.682699 0.643307 -0.298081 0.102 Uiso 1 1 calc R U . . .
C90 C 0.7026(3) 0.65337(19) -0.2227(3) 0.0655(18) Uani 1 1 d . . . . .
H90A H 0.690608 0.676101 -0.223774 0.079 Uiso 1 1 calc R U . . .
C97 C 0.71508(13) 0.56751(11) 0.17072(14) 0.080(2) Uani 1 1 d D U . . .
C100 C 0.6705(3) 0.51779(18) 0.2256(3) 0.119(3) Uani 1 1 d D U . . .
N8 N 0.6482(3) 0.4928(2) 0.2532(3) 0.160(4) Uani 1 1 d D U . . .
C98 C 0.7446(5) 0.5464(3) 0.2083(5) 0.117(4) Uani 0.549(7) 1 d D U P H 1
H98A H 0.778076 0.548922 0.214600 0.140 Uiso 0.549(7) 1 calc R U P H 1
C99 C 0.7217(5) 0.5220(3) 0.2350(5) 0.123(4) Uani 0.549(7) 1 d D U P H 1
H99A H 0.740284 0.508030 0.259661 0.148 Uiso 0.549(7) 1 calc R U P H 1
C101 C 0.6428(5) 0.5380(3) 0.1900(5) 0.133(4) Uani 0.549(7) 1 d D U P H 1
H10E H 0.609376 0.535484 0.183773 0.160 Uiso 0.549(7) 1 calc R U P H 1
C102 C 0.6655(4) 0.5630(3) 0.1624(5) 0.131(4) Uani 0.549(7) 1 d D U P H 1
H10F H 0.646526 0.576844 0.137960 0.157 Uiso 0.549(7) 1 calc R U P H 1
C98B C 0.6934(5) 0.5776(4) 0.2128(5) 0.114(4) Uani 0.451(7) 1 d D U P H 2
H98B H 0.693886 0.600988 0.222672 0.136 Uiso 0.451(7) 1 calc R U P H 2
C99B C 0.6710(5) 0.5528(4) 0.2400(6) 0.121(4) Uani 0.451(7) 1 d D U P H 2
H99B H 0.656513 0.559750 0.267746 0.145 Uiso 0.451(7) 1 calc R U P H 2
C11D C 0.6919(5) 0.5077(4) 0.1836(6) 0.129(4) Uani 0.451(7) 1 d D U P H 2
H11E H 0.691305 0.484325 0.173848 0.155 Uiso 0.451(7) 1 calc R U P H 2
C12D C 0.7145(5) 0.5325(3) 0.1558(6) 0.124(4) Uani 0.451(7) 1 d D U P H 2
H12G H 0.728764 0.525623 0.127893 0.148 Uiso 0.451(7) 1 calc R U P H 2

loop_
_atom_site_aniso_label
_atom_site_aniso_U_11
_atom_site_aniso_U_22
_atom_site_aniso_U_33
_atom_site_aniso_U_23
_atom_site_aniso_U_13
_atom_site_aniso_U_12
Sn1 0.0417(2) 0.0440(2) 0.03299(18) -0.00437(15) 0.00768(14) -0.00080(15)
Sn2 0.0431(2) 0.04290(19) 0.03083(17) -0.00062(14) 0.00710(14) -0.00079(15)
Sn3 0.0413(2) 0.0469(2) 0.03407(18) 0.00166(15) 0.01017(14) -0.00555(15)
Sn4 0.0507(2) 0.03803(19) 0.0403(2) -0.00527(15) 0.00339(16) -0.00285(15)
Sn5 0.0458(2) 0.04187(19) 0.03597(19) -0.00041(15) 0.01132(15) 0.00229(15)
Sn6 0.0568(2) 0.0447(2) 0.0395(2) -0.00302(16) 0.01028(17) 0.00303(17)
Sn7 0.0565(2) 0.0415(2) 0.0428(2) 0.00151(16) 0.00479(17) 0.00454(17)
As1 0.0386(3) 0.0439(3) 0.0354(3) -0.0027(2) 0.0116(2) -0.0028(2)
As2 0.0532(3) 0.0381(3) 0.0339(3) -0.0013(2) 0.0023(2) -0.0002(2)
As3 0.0436(3) 0.0485(3) 0.0352(3) -0.0018(2) 0.0114(2) 0.0039(2)
As4 0.0536(3) 0.0505(3) 0.0309(3) 0.0023(2) 0.0119(2) 0.0016(3)
As5 0.0439(3) 0.0429(3) 0.0414(3) -0.0015(2) 0.0058(2) 0.0003(2)
As6 0.0640(4) 0.0409(3) 0.0397(3) 0.0009(2) 0.0112(3) -0.0061(3)
As7 0.0608(4) 0.0443(3) 0.0397(3) -0.0023(2) 0.0045(3) 0.0004(3)
As8 0.0739(4) 0.0375(3) 0.0514(4) -0.0084(3) 0.0069(3) 0.0026(3)
Na1 0.102(2) 0.0474(13) 0.0364(12) 0.0020(10) 0.0104(12) 0.0116(13)
Na2 0.0613(15) 0.0505(13) 0.0555(14) 0.0052(11) 0.0169(11) -0.0023(11)
Na3 0.0612(14) 0.0535(14) 0.0426(12) 0.0031(10) 0.0068(10) 0.0092(11)
O4 0.052(2) 0.045(2) 0.0316(18) 0.0042(15) 0.0086(15) -0.0018(17)
O5 0.050(2) 0.048(2) 0.0319(18) -0.0044(16) 0.0058(15) -0.0003(17)
O6 0.052(2) 0.041(2) 0.0380(19) -0.0042(16) 0.0163(16) -0.0036(16)
O7 0.041(2) 0.050(2) 0.045(2) -0.0020(17) 0.0066(16) 0.0034(16)
O8 0.055(2) 0.047(2) 0.048(2) -0.0041(18) 0.0110(18) 0.0017(18)
O9 0.045(2) 0.049(2) 0.0381(19) -0.0053(17) 0.0076(16) 0.0103(17)
O10 0.062(3) 0.052(2) 0.0323(19) -0.0044(17) 0.0103(17) -0.0024(19)
O11 0.046(2) 0.058(2) 0.036(2) -0.0004(17) 0.0132(16) -0.0066(18)
O12 0.0382(19) 0.0385(18) 0.0363(18) -0.0016(15) 0.0096(14) -0.0010(14)
O13 0.051(2) 0.067(3) 0.037(2) 0.0046(19) 0.0140(17) -0.0070(19)
O14 0.047(2) 0.043(2) 0.040(2) -0.0024(16) 0.0141(16) -0.0045(16)
O15 0.048(2) 0.049(2) 0.048(2) -0.0013(18) 0.0169(17) 0.0009(17)
O16 0.058(2) 0.049(2) 0.036(2) -0.0056(17) 0.0139(17) -0.0040(18)
O17 0.070(3) 0.045(2) 0.035(2) 0.0051(17) 0.0029(18) -0.0121(19)
O18 0.054(2) 0.0372(19) 0.042(2) -0.0002(16) 0.0071(17) 0.0001(16)
O19 0.049(2) 0.0394(19) 0.044(2) -0.0008(16) 0.0108(17) -0.0056(16)
O20 0.055(2) 0.044(2) 0.039(2) 0.0007(17) 0.0041(17) -0.0015(17)
O21 0.057(2) 0.043(2) 0.041(2) -0.0040(17) 0.0055(17) 0.0018(17)
O22 0.075(3) 0.046(2) 0.039(2) -0.0028(17) 0.0129(19) -0.011(2)
O23 0.055(2) 0.042(2) 0.059(3) -0.0138(19) 0.0105(19) -0.0056(18)
O24 0.065(3) 0.061(3) 0.052(3) 0.008(2) 0.013(2) 0.001(2)
O25 0.063(3) 0.058(3) 0.045(2) -0.0037(19) 0.0093(19) -0.009(2)
O26 0.059(2) 0.050(2) 0.039(2) 0.0057(17) 0.0135(17) 0.0073(19)
O27 0.069(3) 0.039(2) 0.065(3) -0.015(2) 0.010(2) -0.0043(19)
O28 0.061(3) 0.055(2) 0.049(2) 0.0004(19) 0.0129(19) 0.008(2)
O29 0.079(3) 0.043(2) 0.048(2) -0.0089(18) 0.010(2) 0.002(2)
O30 0.055(2) 0.048(2) 0.045(2) 0.0005(18) 0.0036(18) -0.0031(18)
O31 0.112(4) 0.049(2) 0.041(2) 0.007(2) 0.005(2) 0.002(3)
O32 0.066(3) 0.057(3) 0.072(3) -0.004(2) 0.014(2) 0.005(2)
O33 0.084(3) 0.041(2) 0.055(3) 0.0002(19) 0.004(2) 0.004(2)
N1 0.130(8) 0.132(8) 0.222(12) 0.011(8) 0.041(8) 0.092(7)
N2 0.119(6) 0.093(5) 0.040(3) 0.014(3) 0.032(3) 0.003(4)
N3 0.044(3) 0.101(5) 0.072(4) -0.009(4) 0.004(3) -0.003(3)
N4 0.092(6) 0.138(8) 0.277(12) -0.015(8) 0.109(7) -0.025(6)
N5 0.065(6) 0.271(17) 0.270(17) 0.025(13) 0.026(8) -0.041(8)
N6 0.202(10) 0.055(4) 0.089(5) -0.029(4) 0.010(6) 0.001(5)
N7 0.254(13) 0.118(7) 0.081(6) -0.057(5) 0.033(7) -0.025(8)
C1 0.057(4) 0.068(4) 0.057(4) -0.026(3) 0.008(3) -0.010(3)
C2 0.119(8) 0.114(8) 0.091(7) -0.016(6) -0.044(6) -0.014(7)
C3 0.149(8) 0.160(9) 0.147(8) -0.035(7) -0.018(7) 0.003(7)
C4 0.234(16) 0.244(16) 0.267(17) -0.088(14) -0.050(13) 0.043(14)
C5 0.051(4) 0.068(4) 0.070(4) 0.004(4) 0.001(3) 0.014(3)
C6 0.052(5) 0.182(12) 0.102(7) 0.016(7) 0.011(5) -0.008(6)
C7 0.048(5) 0.164(11) 0.149(10) 0.003(8) 0.022(6) 0.000(6)
C8 0.128(11) 0.293(17) 0.247(16) 0.016(14) 0.041(12) -0.005(12)
C9 0.045(5) 0.071(6) 0.063(6) -0.008(5) 0.015(4) -0.039(5)
C10 0.121(11) 0.161(12) 0.168(12) -0.013(11) 0.021(11) -0.046(10)
C11 0.150(9) 0.161(9) 0.167(9) 0.001(8) 0.028(7) -0.017(8)
C12 0.245(16) 0.238(16) 0.252(17) 0.006(14) 0.030(14) -0.002(14)
C9B 0.106(9) 0.120(9) 0.113(9) 0.000(8) 0.024(7) -0.017(8)
C10B 0.117(11) 0.140(12) 0.161(12) 0.012(11) 0.005(11) -0.060(10)
C11B 0.146(12) 0.151(13) 0.174(13) 0.004(12) 0.028(12) -0.029(12)
C12B 0.23(2) 0.24(2) 0.23(2) 0.01(2) 0.04(2) -0.01(2)
C13 0.058(4) 0.059(4) 0.068(4) 0.002(3) -0.004(3) -0.011(3)
C14 0.112(8) 0.152(9) 0.145(9) -0.005(8) 0.014(7) -0.025(7)
C15 0.116(11) 0.180(12) 0.176(12) -0.013(11) 0.001(10) -0.056(10)
C16 0.181(15) 0.227(15) 0.219(15) -0.007(13) 0.000(13) -0.021(13)
C14B 0.124(11) 0.172(12) 0.165(13) -0.019(12) -0.024(11) -0.032(11)
C15B 0.142(12) 0.186(13) 0.182(13) -0.023(12) -0.022(11) -0.027(11)
C16B 0.172(16) 0.234(17) 0.185(16) -0.016(15) 0.016(14) -0.026(14)
C17 0.078(5) 0.057(4) 0.083(5) -0.002(4) 0.020(4) 0.016(4)
C18 0.171(12) 0.203(13) 0.208(13) 0.009(12) 0.068(11) 0.043(11)
C19 0.199(11) 0.214(11) 0.216(11) -0.002(8) 0.049(8) 0.012(8)
C20 0.179(14) 0.232(16) 0.200(18) -0.003(14) 0.095(13) 0.014(15)
C18B 0.198(13) 0.217(14) 0.245(14) 0.005(12) 0.056(12) 0.029(12)
C19B 0.208(11) 0.218(11) 0.224(11) -0.004(8) 0.050(8) 0.015(8)
C20B 0.248(16) 0.244(17) 0.249(17) -0.006(14) 0.035(14) 0.011(14)
C21 0.095(5) 0.105(6) 0.066(5) -0.001(4) 0.040(4) 0.001(5)
C22 0.116(9) 0.172(11) 0.103(11) 0.017(10) 0.077(9) 0.007(9)
C23 0.131(10) 0.173(11) 0.117(10) 0.014(10) 0.059(9) 0.011(10)
C24 0.154(13) 0.193(14) 0.164(13) 0.009(12) 0.045(12) 0.013(12)
C22B 0.126(8) 0.170(10) 0.114(10) 0.026(9) 0.078(7) 0.011(8)
C23B 0.132(9) 0.181(10) 0.136(9) 0.012(9) 0.055(8) 0.007(9)
C24B 0.131(11) 0.199(13) 0.192(13) -0.002(12) 0.032(11) 0.009(11)
C25 0.094(8) 0.078(8) 0.095(9) 0.013(7) -0.013(7) 0.042(7)
C26 0.130(9) 0.140(9) 0.142(9) 0.017(7) 0.006(7) 0.038(7)
C27 0.144(12) 0.158(12) 0.189(13) 0.029(12) -0.010(11) 0.049(11)
C28 0.209(19) 0.206(19) 0.25(2) 0.032(18) -0.017(18) 0.050(17)
C25B 0.114(12) 0.105(12) 0.126(13) 0.014(12) -0.005(12) 0.040(12)
C26B 0.137(13) 0.137(13) 0.160(13) 0.044(12) -0.019(12) 0.042(12)
C27B 0.143(14) 0.137(13) 0.164(13) 0.023(13) -0.008(13) 0.034(12)
C28B 0.18(2) 0.20(2) 0.21(2) 0.00(2) -0.02(2) 0.02(2)
C49 0.049(3) 0.059(4) 0.052(3) 0.000(3) 0.011(3) 0.007(3)
C50 0.059(4) 0.075(5) 0.101(6) 0.018(4) 0.028(4) 0.017(4)
C51 0.085(6) 0.060(5) 0.128(8) 0.003(5) 0.022(5) 0.022(4)
C52 0.086(7) 0.102(8) 0.132(9) 0.007(7) 0.029(6) 0.045(6)
C53 0.072(6) 0.121(9) 0.216(14) 0.014(9) 0.078(8) 0.030(6)
C54 0.071(5) 0.083(6) 0.166(10) 0.018(6) 0.059(6) 0.015(5)
C55 0.063(4) 0.058(4) 0.033(3) 0.005(3) 0.013(2) 0.003(3)
C56 0.105(6) 0.059(4) 0.047(4) 0.005(3) 0.029(4) -0.001(4)
C57 0.116(6) 0.059(4) 0.037(3) -0.005(3) 0.031(4) -0.006(4)
C58 0.085(5) 0.069(4) 0.037(3) 0.005(3) 0.020(3) 0.007(4)
C59 0.152(9) 0.060(5) 0.062(5) 0.014(4) 0.037(5) -0.002(5)
C60 0.137(8) 0.059(4) 0.048(4) -0.003(3) 0.035(4) -0.002(4)
C61 0.050(4) 0.052(4) 0.073(4) 0.001(3) 0.023(3) -0.006(3)
C62 0.040(3) 0.063(4) 0.088(5) -0.008(4) 0.022(3) -0.003(3)
C63 0.052(4) 0.080(5) 0.076(5) -0.012(4) 0.025(3) 0.001(3)
C64 0.070(5) 0.098(6) 0.170(8) 0.003(6) 0.066(5) 0.004(4)
C65 0.134(8) 0.142(8) 0.245(10) 0.018(8) 0.085(8) -0.030(7)
C66 0.106(7) 0.109(7) 0.213(9) 0.007(7) 0.077(7) -0.005(5)
C67 0.045(3) 0.047(3) 0.048(3) -0.003(2) 0.010(2) -0.001(2)
C68 0.050(4) 0.066(4) 0.087(5) 0.021(4) -0.005(3) -0.005(3)
C69 0.051(4) 0.069(5) 0.092(6) 0.017(4) -0.002(4) 0.007(3)
C70 0.045(3) 0.077(4) 0.051(4) -0.012(3) 0.005(3) 0.000(3)
C71 0.055(4) 0.092(6) 0.099(6) 0.042(5) 0.010(4) -0.005(4)
C72 0.041(3) 0.071(5) 0.109(6) 0.033(4) 0.010(4) 0.009(3)
C73 0.050(4) 0.054(4) 0.071(4) -0.010(3) 0.002(3) -0.001(3)
C74 0.058(4) 0.075(5) 0.090(6) -0.003(4) 0.017(4) -0.019(4)
C75 0.077(6) 0.099(7) 0.132(9) -0.003(6) 0.025(6) -0.031(5)
C76 0.067(7) 0.152(12) 0.174(13) -0.017(10) 0.006(8) -0.028(7)
C77 0.055(6) 0.162(13) 0.199(15) 0.036(11) -0.024(7) 0.002(7)
C78 0.052(5) 0.107(7) 0.130(8) 0.016(6) -0.019(5) 0.004(4)
C79 0.084(5) 0.044(3) 0.058(4) -0.010(3) 0.008(3) 0.004(3)
C80 0.091(6) 0.052(4) 0.073(5) -0.010(4) 0.004(4) 0.007(4)
C81 0.096(6) 0.043(4) 0.098(6) -0.011(4) 0.021(5) 0.014(4)
C82 0.125(7) 0.034(3) 0.067(5) -0.012(3) 0.017(5) 0.001(4)
C83 0.204(13) 0.059(5) 0.109(8) -0.028(5) -0.056(8) 0.026(7)
C84 0.155(10) 0.056(5) 0.112(8) -0.026(5) -0.051(7) 0.034(5)
C85 0.068(4) 0.053(3) 0.039(3) -0.012(3) 0.007(3) 0.000(3)
C86 0.109(6) 0.057(4) 0.052(4) -0.010(3) 0.005(4) 0.006(4)
C87 0.153(9) 0.065(5) 0.068(5) -0.018(4) 0.012(5) 0.013(5)
C88 0.153(9) 0.082(6) 0.064(5) -0.021(5) 0.017(5) -0.020(6)
C89 0.127(7) 0.083(6) 0.042(4) -0.010(4) 0.008(4) -0.023(5)
C90 0.082(5) 0.059(4) 0.053(4) -0.009(3) 0.004(3) -0.012(3)
C97 0.105(5) 0.057(4) 0.089(5) 0.017(4) 0.045(4) -0.009(4)
C100 0.146(6) 0.098(5) 0.127(6) 0.032(5) 0.063(5) -0.028(5)
N8 0.175(8) 0.143(7) 0.176(8) 0.055(6) 0.071(6) -0.050(6)
C98 0.135(7) 0.101(7) 0.123(7) 0.044(6) 0.044(6) -0.028(6)
C99 0.146(7) 0.101(7) 0.129(7) 0.046(6) 0.041(7) -0.027(6)
C101 0.148(7) 0.116(7) 0.142(7) 0.044(6) 0.043(7) -0.030(6)
C102 0.147(7) 0.109(7) 0.143(7) 0.049(6) 0.044(7) -0.033(6)
C98B 0.139(7) 0.091(7) 0.122(7) 0.036(6) 0.057(6) -0.034(6)
C99B 0.143(8) 0.103(7) 0.128(7) 0.037(7) 0.058(7) -0.029(7)
C11D 0.155(8) 0.101(7) 0.141(8) 0.033(7) 0.048(7) -0.031(7)
C12D 0.152(8) 0.097(7) 0.133(7) 0.031(7) 0.055(7) -0.032(7)

loop_
_atom_type_symbol
_atom_type_description
_atom_type_scat_dispersion_real
_atom_type_scat_dispersion_imag
_atom_type_scat_source
C C 0.0033 0.0016 'International Tables Vol C Tables 4.2.6.8 and 6.1.1.4'
N N 0.0061 0.0033 'International Tables Vol C Tables 4.2.6.8 and 6.1.1.4'
O O 0.0106 0.0060 'International Tables Vol C Tables 4.2.6.8 and 6.1.1.4'
As As 0.0499 2.0058 'International Tables Vol C Tables 4.2.6.8 and 6.1.1.4'
Sn Sn -0.6537 1.4246 'International Tables Vol C Tables 4.2.6.8 and 6.1.1.4'
Na Na 0.0362 0.0249 'International Tables Vol C Tables 4.2.6.8 and 6.1.1.4'
H H 0.0000 0.0000 'International Tables Vol C Tables 4.2.6.8 and 6.1.1.4'

loop_
_geom_angle_atom_site_label_1
_geom_angle_atom_site_label_2
_geom_angle_atom_site_label_3
_geom_angle
_geom_angle_site_symmetry_1
_geom_angle_site_symmetry_3
O12 Sn1 O9 90.80(14) . .
O12 Sn1 O14 84.05(14) . .
O9 Sn1 O14 93.14(15) . .
O12 Sn1 O10 82.86(14) . .
O9 Sn1 O10 93.39(16) . .
O14 Sn1 O10 165.44(15) . .
O12 Sn1 C1 176.0(2) . .
O9 Sn1 C1 93.2(2) . .
O14 Sn1 C1 96.3(2) . .
O10 Sn1 C1 96.4(2) . .
O12 Sn1 O7 76.88(14) . .
O9 Sn1 O7 167.03(14) . .
O14 Sn1 O7 81.71(14) . .
O10 Sn1 O7 89.12(15) . .
C1 Sn1 O7 99.2(2) . .
O12 Sn1 Sn5 37.18(10) . .
O9 Sn1 Sn5 127.96(11) . .
O14 Sn1 Sn5 82.12(10) . .
O10 Sn1 Sn5 83.59(11) . .
C1 Sn1 Sn5 138.86(19) . .
O7 Sn1 Sn5 39.73(10) . .
O16 Sn2 O5 161.71(16) . .
O16 Sn2 O11 86.18(15) . .
O5 Sn2 O11 78.05(15) . .
O16 Sn2 O4 89.68(15) . .
O5 Sn2 O4 81.20(14) . .
O11 Sn2 O4 89.97(15) . .
O16 Sn2 O17 92.52(15) . 7_665
O5 Sn2 O17 94.58(15) . 7_665
O11 Sn2 O17 82.74(16) . 7_665
O4 Sn2 O17 172.22(16) . 7_665
O16 Sn2 C5 96.5(2) . .
O5 Sn2 C5 100.6(2) . .
O11 Sn2 C5 170.3(2) . .
O4 Sn2 C5 99.3(2) . .
O17 Sn2 C5 87.8(2) 7_665 .
O16 Sn2 Na1 111.80(12) . .
O5 Sn2 Na1 59.91(11) . .
O11 Sn2 Na1 38.25(11) . .
O4 Sn2 Na1 116.90(11) . .
O17 Sn2 Na1 55.40(13) 7_665 .
C5 Sn2 Na1 132.9(2) . .
O16 Sn2 Na2 124.42(12) . .
O5 Sn2 Na2 37.35(11) . .
O11 Sn2 Na2 49.99(12) . .
O4 Sn2 Na2 62.56(11) . .
O17 Sn2 Na2 110.25(13) 7_665 .
C5 Sn2 Na2 132.8(2) . .
Na1 Sn2 Na2 56.31(5) . .
O12 Sn3 O15 89.36(15) . .
O12 Sn3 O13 83.74(14) . .
O15 Sn3 O13 91.91(16) . .
O12 Sn3 C9B 170.2(12) . .
O15 Sn3 C9B 100.4(12) . .
O13 Sn3 C9B 96.4(9) . .
O12 Sn3 O4 86.15(14) . .
O15 Sn3 O4 87.01(15) . .
O13 Sn3 O4 169.84(15) . .
C9B Sn3 O4 93.7(9) . .
O12 Sn3 C9 173.5(6) . .
O15 Sn3 C9 96.8(6) . .
O13 Sn3 C9 94.0(5) . .
O4 Sn3 C9 96.1(5) . .
O12 Sn3 O19 75.59(14) . .
O15 Sn3 O19 163.52(14) . .
O13 Sn3 O19 93.07(15) . .
C9B Sn3 O19 94.7(12) . .
O4 Sn3 O19 85.33(14) . .
C9 Sn3 O19 98.5(6) . .
O18 Sn4 O25 94.13(16) . .
O18 Sn4 O23 84.61(15) . .
O25 Sn4 O23 89.71(17) . .
O18 Sn4 C13 165.0(2) . .
O25 Sn4 C13 98.4(2) . .
O23 Sn4 C13 103.6(2) . .
O18 Sn4 O27 82.21(16) . .
O25 Sn4 O27 90.71(17) . .
O23 Sn4 O27 166.81(17) . .
C13 Sn4 O27 89.4(2) . .
O18 Sn4 O21 72.44(15) . .
O25 Sn4 O21 165.00(16) . .
O23 Sn4 O21 82.54(15) . .
C13 Sn4 O21 95.9(2) . .
O27 Sn4 O21 93.94(16) . .
O12 Sn5 O19 76.47(14) . .
O12 Sn5 O6 82.97(14) . .
O19 Sn5 O6 95.35(14) . .
O12 Sn5 C17 177.0(2) . .
O19 Sn5 C17 102.3(3) . .
O6 Sn5 C17 94.4(2) . .
O12 Sn5 O7 77.50(14) . .
O19 Sn5 O7 152.80(14) . .
O6 Sn5 O7 89.20(14) . .
C17 Sn5 O7 104.1(3) . .
O12 Sn5 O26 86.34(14) . .
O19 Sn5 O26 86.68(15) . .
O6 Sn5 O26 168.31(15) . .
C17 Sn5 O26 96.4(2) . .
O7 Sn5 O26 83.88(15) . .
O12 Sn5 Sn1 36.68(10) . .
O19 Sn5 Sn1 112.61(10) . .
O6 Sn5 Sn1 86.00(10) . .
C17 Sn5 Sn1 144.9(2) . .
O7 Sn5 Sn1 40.85(10) . .
O26 Sn5 Sn1 82.60(11) . .
O20 Sn6 O18 85.08(15) . .
O20 Sn6 O29 167.73(16) . .
O18 Sn6 O29 84.23(16) . .
O20 Sn6 O28 86.52(16) . .
O18 Sn6 O28 77.24(15) . .
O29 Sn6 O28 85.27(17) . .
O20 Sn6 C21 96.0(3) . .
O18 Sn6 C21 176.2(3) . .
O29 Sn6 C21 95.0(3) . .
O28 Sn6 C21 106.4(3) . .
O20 Sn6 O21 93.86(15) . .
O18 Sn6 O21 74.20(15) . .
O29 Sn6 O21 89.01(16) . .
O28 Sn6 O21 151.29(15) . .
C21 Sn6 O21 102.1(3) . .
O20 Sn6 Na3 35.87(12) . 7_665
O18 Sn6 Na3 78.80(11) . 7_665
O29 Sn6 Na3 145.94(13) . 7_665
O28 Sn6 Na3 118.78(12) . 7_665
C21 Sn6 Na3 100.0(3) . 7_665
O21 Sn6 Na3 58.08(11) . 7_665
O24 Sn7 O18 93.65(16) . .
O24 Sn7 O30 90.78(17) . .
O18 Sn7 O30 83.32(15) . .
O24 Sn7 C25 92.5(9) . .
O18 Sn7 C25 173.9(9) . .
O30 Sn7 C25 96.4(6) . .
O24 Sn7 O33 94.88(18) . .
O18 Sn7 O33 82.17(15) . .
O30 Sn7 O33 164.73(16) . .
C25 Sn7 O33 97.5(6) . .
O24 Sn7 C25B 94.5(19) . .
O18 Sn7 C25B 171.8(19) . .
O30 Sn7 C25B 97.6(9) . .
O33 Sn7 C25B 96.1(10) . .
O24 Sn7 O28 169.30(17) . .
O18 Sn7 O28 76.52(15) . .
O30 Sn7 O28 83.96(16) . .
C25 Sn7 O28 97.4(9) . .
O33 Sn7 O28 88.03(17) . .
C25B Sn7 O28 95.5(19) . .
O14 As1 O6 117.19(17) . .
O14 As1 O11 111.30(19) . .
O6 As1 O11 106.65(19) . .
O14 As1 C61 107.4(2) . .
O6 As1 C61 105.4(2) . .
O11 As1 C61 108.5(3) . .
O14 As1 Na2 154.39(13) . .
O6 As1 Na2 51.62(13) . .
O11 As1 Na2 60.57(14) . .
C61 As1 Na2 98.2(2) . .
O14 As1 Na1 129.14(14) . .
O6 As1 Na1 112.35(13) . .
O11 As1 Na1 40.44(13) . .
C61 As1 Na1 68.5(2) . .
Na2 As1 Na1 62.48(6) . .
O31 As2 O23 109.5(2) . .
O31 As2 O5 109.6(2) . .
O23 As2 O5 101.24(19) . .
O31 As2 C73 112.1(3) . .
O23 As2 C73 112.7(2) . .
O5 As2 C73 111.2(2) . .
O31 As2 Na3 61.3(2) . 7_665
O23 As2 Na3 55.93(15) . 7_665
O5 As2 Na3 91.74(13) . 7_665
C73 As2 Na3 156.7(2) . 7_665
O31 As2 Na2 127.0(2) . .
O23 As2 Na2 60.89(15) . .
O5 As2 Na2 40.84(13) . .
C73 As2 Na2 119.6(2) . .
Na3 As2 Na2 74.88(6) 7_665 .
O31 As2 Na3 33.55(16) . .
O23 As2 Na3 127.06(15) . .
O5 As2 Na3 77.63(14) . .
C73 As2 Na3 116.8(2) . .
Na3 As2 Na3 71.15(7) 7_665 .
Na2 As2 Na3 106.62(6) . .
O16 As3 O15 112.90(19) . .
O16 As3 O9 107.40(19) . .
O15 As3 O9 110.9(2) . .
O16 As3 C49 108.8(2) . .
O15 As3 C49 107.5(2) . .
O9 As3 C49 109.3(2) . .
O10 As4 O13 113.9(2) . .
O10 As4 O26 111.6(2) . .
O13 As4 O26 107.6(2) . .
O10 As4 C55 105.0(2) . .
O13 As4 C55 109.3(2) . .
O26 As4 C55 109.4(2) . .
O8 As5 O30 107.5(2) . .
O8 As5 O20 106.2(2) . .
O30 As5 O20 114.33(19) . .
O8 As5 C67 114.5(2) . .
O30 As5 C67 108.0(2) . .
O20 As5 C67 106.5(2) . .
O8 As5 Na2 48.66(15) . .
O30 As5 Na2 60.18(15) . .
O20 As5 Na2 114.91(15) . .
C67 As5 Na2 138.20(18) . .
O8 As5 Na3 59.74(15) . 7_665
O30 As5 Na3 121.45(15) . 7_665
O20 As5 Na3 46.88(14) . 7_665
C67 As5 Na3 129.87(19) . 7_665
Na2 As5 Na3 79.25(7) . 7_665
O22 As6 O24 111.7(2) . .
O22 As6 O25 112.1(2) . .
O24 As6 O25 110.0(2) . .
O22 As6 C97 112.04(16) . .
O24 As6 C97 106.24(17) . .
O25 As6 C97 104.34(17) . .
O22 As6 Na2 37.97(15) . .
O24 As6 Na2 84.36(16) . .
O25 As6 Na2 99.72(15) . .
C97 As6 Na2 148.12(9) . .
O32 As7 O17 109.7(2) . .
O32 As7 O21 111.2(2) . .
O17 As7 O21 103.11(19) . .
O32 As7 C85 111.8(3) . .
O17 As7 C85 116.6(2) . .
O21 As7 C85 103.9(2) . .
O32 As7 Na1 41.26(17) . 7_665
O17 As7 Na1 68.40(16) . 7_665
O21 As7 Na1 121.01(13) . 7_665
C85 As7 Na1 132.9(2) . 7_665
O32 As7 Na3 95.55(18) . 7_665
O17 As7 Na3 45.35(13) . 7_665
O21 As7 Na3 68.49(13) . 7_665
C85 As7 Na3 152.3(2) . 7_665
Na1 As7 Na3 66.57(6) 7_665 7_665
O27 As8 O29 109.5(2) . .
O27 As8 O33 113.1(2) . .
O29 As8 O33 111.0(2) . .
O27 As8 C79 108.3(3) . .
O29 As8 C79 104.7(3) . .
O33 As8 C79 109.9(3) . .
O8 Na1 O31 90.50(18) . 7_665
O8 Na1 O32 165.3(2) . 7_665
O31 Na1 O32 96.37(19) 7_665 7_665
O8 Na1 O11 93.28(17) . .
O31 Na1 O11 141.3(2) 7_665 .
O32 Na1 O11 89.44(17) 7_665 .
O8 Na1 As7 164.09(16) . 7_665
O31 Na1 As7 94.06(15) 7_665 7_665
O32 Na1 As7 28.21(13) 7_665 7_665
O11 Na1 As7 73.73(12) . 7_665
O8 Na1 Na3 53.26(12) . 7_665
O31 Na1 Na3 41.74(13) 7_665 7_665
O32 Na1 Na3 136.94(16) 7_665 7_665
O11 Na1 Na3 116.58(14) . 7_665
As7 Na1 Na3 124.16(10) 7_665 7_665
O8 Na1 As1 84.27(12) . .
O31 Na1 As1 165.74(19) 7_665 .
O32 Na1 As1 91.83(14) 7_665 .
O11 Na1 As1 26.81(10) . .
As7 Na1 As1 87.68(6) 7_665 .
Na3 Na1 As1 127.17(9) 7_665 .
O8 Na1 Na2 41.26(12) . .
O31 Na1 Na2 111.39(16) 7_665 .
O32 Na1 Na2 143.90(16) 7_665 .
O11 Na1 Na2 54.46(11) . .
As7 Na1 Na2 123.31(9) 7_665 .
Na3 Na1 Na2 70.45(8) 7_665 .
As1 Na1 Na2 56.73(6) . .
O8 Na1 Na3 115.80(15) . .
O31 Na1 Na3 48.97(16) 7_665 .
O32 Na1 Na3 78.19(15) 7_665 .
O11 Na1 Na3 95.66(14) . .
As7 Na1 Na3 58.02(6) 7_665 .
Na3 Na1 Na3 66.24(8) 7_665 .
As1 Na1 Na3 122.25(9) . .
Na2 Na1 Na3 102.56(10) . .
O8 Na1 Sn2 102.74(14) . .
O31 Na1 Sn2 109.72(18) 7_665 .
O32 Na1 Sn2 87.15(14) 7_665 .
O11 Na1 Sn2 32.15(10) . .
As7 Na1 Sn2 61.39(5) 7_665 .
Na3 Na1 Sn2 97.59(9) 7_665 .
As1 Na1 Sn2 58.96(4) . .
Na2 Na1 Sn2 62.47(6) . .
Na3 Na1 Sn2 63.79(6) . .
O22 Na2 O8 160.79(18) . .
O22 Na2 O5 91.40(17) . .
O8 Na2 O5 89.63(15) . .
O22 Na2 O6 91.55(15) . .
O8 Na2 O6 106.06(16) . .
O5 Na2 O6 110.32(15) . .
O22 Na2 O30 103.56(16) . .
O8 Na2 O30 64.10(14) . .
O5 Na2 O30 138.12(16) . .
O6 Na2 O30 108.15(15) . .
O22 Na2 O11 116.75(15) . .
O8 Na2 O11 79.87(14) . .
O5 Na2 O11 58.55(13) . .
O6 Na2 O11 58.62(12) . .
O30 Na2 O11 136.93(15) . .
O22 Na2 As5 132.80(14) . .
O8 Na2 As5 31.66(10) . .
O5 Na2 As5 112.29(12) . .
O6 Na2 As5 115.01(12) . .
O30 Na2 As5 33.06(9) . .
O11 Na2 As5 110.43(10) . .
O22 Na2 As1 113.42(13) . .
O8 Na2 As1 85.78(12) . .
O5 Na2 As1 88.42(11) . .
O6 Na2 As1 30.21(9) . .
O30 Na2 As1 119.15(12) . .
O11 Na2 As1 30.69(8) . .
As5 Na2 As1 107.68(7) . .
O22 Na2 As6 26.40(10) . .
O8 Na2 As6 135.21(13) . .
O5 Na2 As6 101.81(12) . .
O6 Na2 As6 109.89(11) . .
O30 Na2 As6 79.77(11) . .
O11 Na2 As6 142.50(11) . .
As5 Na2 As6 106.61(7) . .
As1 Na2 As6 136.98(8) . .
O22 Na2 As2 84.82(13) . .
O8 Na2 As2 87.46(12) . .
O5 Na2 As2 26.98(9) . .
O6 Na2 As2 136.50(12) . .
O30 Na2 As2 114.85(12) . .
O11 Na2 As2 84.60(10) . .
As5 Na2 As2 98.26(7) . .
As1 Na2 As2 115.04(7) . .
As6 Na2 As2 84.52(6) . .
O22 Na2 Na1 152.24(16) . .
O8 Na2 Na1 38.52(11) . .
O5 Na2 Na1 62.25(11) . .
O6 Na2 Na1 89.98(11) . .
O30 Na2 Na1 102.26(12) . .
O11 Na2 Na1 43.31(9) . .
As5 Na2 Na1 70.19(6) . .
As1 Na2 Na1 60.79(6) . .
As6 Na2 Na1 158.53(10) . .
As2 Na2 Na1 75.19(7) . .
O22 Na2 Sn2 91.91(13) . .
O8 Na2 Sn2 98.83(12) . .
O5 Na2 Sn2 31.33(9) . .
O6 Na2 Sn2 79.00(10) . .
O30 Na2 Sn2 162.56(12) . .
O11 Na2 Sn2 33.71(8) . .
As5 Na2 Sn2 129.53(7) . .
As1 Na2 Sn2 59.64(4) . .
As6 Na2 Sn2 113.37(7) . .
As2 Na2 Sn2 57.90(4) . .
Na1 Na2 Sn2 61.22(6) . .
O31 Na3 O20 121.9(2) . 7_665
O31 Na3 O17 109.59(17) . 7_665
O20 Na3 O17 93.41(16) 7_665 7_665
O31 Na3 O23 127.98(18) . 7_665
O20 Na3 O23 89.97(15) 7_665 7_665
O17 Na3 O23 107.93(16) 7_665 7_665
O31 Na3 O31 80.4(2) . 7_665
O20 Na3 O31 151.86(17) 7_665 7_665
O17 Na3 O31 94.44(16) 7_665 7_665
O23 Na3 O31 61.91(14) 7_665 7_665
O31 Na3 O8 77.98(16) . 7_665
O20 Na3 O8 63.10(13) 7_665 7_665
O17 Na3 O8 154.43(17) 7_665 7_665
O23 Na3 O8 83.38(14) 7_665 7_665
O31 Na3 O8 111.03(15) 7_665 7_665
O31 Na3 As2 98.27(16) . 7_665
O20 Na3 As2 120.92(13) 7_665 7_665
O17 Na3 As2 113.14(13) 7_665 7_665
O23 Na3 As2 32.87(9) 7_665 7_665
O31 Na3 As2 32.19(10) 7_665 7_665
O8 Na3 As2 88.99(11) 7_665 7_665
O31 Na3 As5 102.31(15) . 7_665
O20 Na3 As5 31.93(10) 7_665 7_665
O17 Na3 As5 125.15(13) 7_665 7_665
O23 Na3 As5 83.62(12) 7_665 7_665
O31 Na3 As5 134.79(12) 7_665 7_665
O8 Na3 As5 31.34(9) 7_665 7_665
As2 Na3 As5 104.67(7) 7_665 7_665
O31 Na3 As7 134.00(14) . 7_665
O20 Na3 As7 89.99(12) 7_665 7_665
O17 Na3 As7 29.42(9) 7_665 7_665
O23 Na3 As7 78.73(11) 7_665 7_665
O31 Na3 As7 83.82(12) 7_665 7_665
O8 Na3 As7 147.64(12) 7_665 7_665
As2 Na3 As7 90.35(7) 7_665 7_665
As5 Na3 As7 119.04(7) 7_665 7_665
O31 Na3 Na1 40.96(12) . 7_665
O20 Na3 Na1 100.83(13) 7_665 7_665
O17 Na3 Na1 150.27(14) 7_665 7_665
O23 Na3 Na1 98.12(12) 7_665 7_665
O31 Na3 Na1 85.20(12) 7_665 7_665
O8 Na3 Na1 40.68(10) 7_665 7_665
As2 Na3 Na1 81.57(7) 7_665 7_665
As5 Na3 Na1 70.87(7) 7_665 7_665
As7 Na3 Na1 168.77(10) 7_665 7_665
O31 Na3 As2 23.54(11) . .
O20 Na3 As2 125.48(13) 7_665 .
O17 Na3 As2 86.05(11) 7_665 .
O23 Na3 As2 141.71(12) 7_665 .
O31 Na3 As2 82.04(11) 7_665 .
O8 Na3 As2 99.20(11) 7_665 .
As2 Na3 As2 108.85(7) 7_665 .
As5 Na3 As2 117.81(8) 7_665 .
As7 Na3 As2 111.55(6) 7_665 .
Na1 Na3 As2 64.42(6) 7_665 .
O31 Na3 Na1 87.35(15) . .
O20 Na3 Na1 145.40(14) 7_665 .
O17 Na3 Na1 56.67(12) 7_665 .
O23 Na3 Na1 84.34(12) 7_665 .
O31 Na3 Na1 38.60(10) 7_665 .
O8 Na3 Na1 148.81(12) 7_665 .
As2 Na3 Na1 65.85(6) 7_665 .
As5 Na3 Na1 167.63(10) 7_665 .
As7 Na3 Na1 55.42(5) 7_665 .
Na1 Na3 Na1 113.75(8) 7_665 .
As2 Na3 Na1 73.86(6) . .
Sn2 O4 Sn3 139.37(19) . .
As2 O5 Sn2 134.7(2) . .
As2 O5 Na2 112.18(19) . .
Sn2 O5 Na2 111.32(16) . .
As1 O6 Sn5 124.31(19) . .
As1 O6 Na2 98.18(17) . .
Sn5 O6 Na2 127.33(17) . .
Sn5 O7 Sn1 99.42(15) . .
As5 O8 Na1 160.1(3) . .
As5 O8 Na2 99.7(2) . .
Na1 O8 Na2 100.21(18) . .
As5 O8 Na3 88.92(17) . 7_665
Na1 O8 Na3 86.06(16) . 7_665
Na2 O8 Na3 103.04(17) . 7_665
As3 O9 Sn1 124.3(2) . .
As4 O10 Sn1 120.58(19) . .
As1 O11 Sn2 137.7(2) . .
As1 O11 Na1 112.75(19) . .
Sn2 O11 Na1 109.59(17) . .
As1 O11 Na2 88.74(17) . .
Sn2 O11 Na2 96.31(15) . .
Na1 O11 Na2 82.23(13) . .
Sn1 O12 Sn3 143.42(18) . .
Sn1 O12 Sn5 106.13(15) . .
Sn3 O12 Sn5 106.00(15) . .
As4 O13 Sn3 119.8(2) . .
As1 O14 Sn1 128.7(2) . .
As3 O15 Sn3 125.2(2) . .
As3 O16 Sn2 134.7(2) . .
As7 O17 Sn2 136.9(2) . 7_665
As7 O17 Na3 105.23(18) . 7_665
Sn2 O17 Na3 114.45(17) 7_665 7_665
Sn4 O18 Sn7 139.1(2) . .
Sn4 O18 Sn6 112.76(17) . .
Sn7 O18 Sn6 105.71(17) . .
Sn5 O19 Sn3 100.99(15) . .
As5 O20 Sn6 126.6(2) . .
As5 O20 Na3 101.19(18) . 7_665
Sn6 O20 Na3 113.20(18) . 7_665
As7 O21 Sn6 131.2(2) . .
As7 O21 Sn4 128.5(2) . .
Sn6 O21 Sn4 99.22(15) . .
As6 O22 Na2 115.6(2) . .
As2 O23 Sn4 134.5(2) . .
As2 O23 Na3 91.20(18) . 7_665
Sn4 O23 Na3 120.39(18) . 7_665
As6 O24 Sn7 135.1(2) . .
As6 O25 Sn4 134.1(2) . .
As4 O26 Sn5 116.3(2) . .
As8 O27 Sn4 119.2(2) . .
Sn6 O28 Sn7 100.51(17) . .
As8 O29 Sn6 118.8(2) . .
As5 O30 Sn7 128.7(2) . .
As5 O30 Na2 86.76(17) . .
Sn7 O30 Na2 118.54(18) . .
As2 O31 Na1 139.4(3) . 7_665
As2 O31 Na3 122.9(2) . .
Na1 O31 Na3 97.30(18) 7_665 .
As2 O31 Na3 86.5(2) . 7_665
Na1 O31 Na3 92.42(19) 7_665 7_665
Na3 O31 Na3 99.6(2) . 7_665
As7 O32 Na1 110.5(3) . 7_665
As8 O33 Sn7 118.9(2) . .
C2 C1 Sn1 115.1(5) . .
C1 C2 C3 112.5(9) . .
C4 C3 C2 113.9(11) . .
C6 C5 Sn2 119.1(5) . .
C7 C6 C5 113.8(8) . .
C8 C7 C6 112.0(10) . .
C10 C9 Sn3 117.3(11) . .
C11 C10 C9 111.8(15) . .
C10 C11 C12 100.1(14) . .
C10B C9B Sn3 119.1(16) . .
C9B C10B C11B 109.1(15) . .
C12B C11B C10B 105.4(16) . .
C14 C13 Sn4 114.3(8) . .
C14B C13 Sn4 113.7(10) . .
C13 C14 C15 109.6(13) . .
C14 C15 C16 105.0(15) . .
C13 C14B C15B 110.5(16) . .
C14B C15B C16B 105.4(16) . .
C18B C17 Sn5 123.8(11) . .
C18 C17 Sn5 112.1(10) . .
C19 C18 C17 109.6(16) . .
C18 C19 C20 105.0(16) . .
C17 C18B C19B 108.3(17) . .
C20B C19B C18B 100.7(15) . .
C22 C21 Sn6 123.8(13) . .
C22B C21 Sn6 105.2(8) . .
C23 C22 C21 107.8(17) . .
C22 C23 C24 112.5(18) . .
C23B C22B C21 117.4(13) . .
C22B C23B C24B 104.3(13) . .
C26 C25 Sn7 120.5(14) . .
C25 C26 C27 111.6(14) . .
C28 C27 C26 106.0(15) . .
C26B C25B Sn7 116.5(17) . .
C25B C26B C27B 111.0(17) . .
C28B C27B C26B 107.7(17) . .
C50 C49 C54 118.8(7) . .
C50 C49 As3 119.5(5) . .
C54 C49 As3 121.7(6) . .
C49 C50 C51 121.4(7) . .
C52 C51 C50 119.3(9) . .
C51 C52 C53 119.1(8) . .
C51 C52 N1 118.4(11) . .
C53 C52 N1 122.5(10) . .
C54 C53 C52 121.6(9) . .
C53 C54 C49 119.8(9) . .
C56 C55 C60 118.6(6) . .
C56 C55 As4 120.8(5) . .
C60 C55 As4 120.5(5) . .
C55 C56 C57 121.5(7) . .
C58 C57 C56 120.7(6) . .
C57 C58 C59 119.4(6) . .
C57 C58 N2 121.3(6) . .
C59 C58 N2 119.2(7) . .
C58 C59 C60 120.0(7) . .
C55 C60 C59 119.4(7) . .
C62 C61 C66 118.8(7) . .
C62 C61 As1 121.7(5) . .
C66 C61 As1 119.1(6) . .
C61 C62 C63 122.0(7) . .
C64 C63 C62 121.3(7) . .
C63 C64 C65 115.6(9) . .
C63 C64 N4 122.7(9) . .
C65 C64 N4 120.9(11) . .
C66 C65 C64 123.1(12) . .
C61 C66 C65 116.2(12) . .
C68 C67 C72 118.1(6) . .
C68 C67 As5 121.7(5) . .
C72 C67 As5 120.1(5) . .
C69 C68 C67 121.4(7) . .
C68 C69 C70 120.9(7) . .
C71 C70 C69 118.6(6) . .
C71 C70 N3 119.9(7) . .
C69 C70 N3 121.4(7) . .
C70 C71 C72 120.5(7) . .
C67 C72 C71 120.5(6) . .
C74 C73 C78 118.6(8) . .
C74 C73 As2 121.2(5) . .
C78 C73 As2 120.2(7) . .
C73 C74 C75 120.2(9) . .
C76 C75 C74 121.7(11) . .
C77 C76 C75 118.2(11) . .
C77 C76 N5 122.6(13) . .
C75 C76 N5 119.1(15) . .
C76 C77 C78 121.7(11) . .
C73 C78 C77 119.5(11) . .
C84 C79 C80 118.6(7) . .
C84 C79 As8 119.0(6) . .
C80 C79 As8 122.0(6) . .
C79 C80 C81 119.6(7) . .
C82 C81 C80 121.7(7) . .
C81 C82 C83 119.2(7) . .
C81 C82 N6 120.7(8) . .
C83 C82 N6 119.9(8) . .
C82 C83 C84 118.7(9) . .
C79 C84 C83 122.0(8) . .
C86 C85 C90 119.8(6) . .
C86 C85 As7 121.3(5) . .
C90 C85 As7 118.6(5) . .
C85 C86 C87 120.3(7) . .
C86 C87 C88 121.6(8) . .
C89 C88 C87 117.2(8) . .
C89 C88 N7 120.5(10) . .
C87 C88 N7 122.3(10) . .
C90 C89 C88 121.3(8) . .
C89 C90 C85 119.8(7) . .
C12D C97 C98B 120.0(8) . .
C102 C97 C98 119.5(7) . .
C102 C97 As6 121.6(5) . .
C12D C97 As6 119.4(6) . .
C98B C97 As6 120.6(5) . .
C98 C97 As6 118.9(5) . .
C101 C100 N8 119.6(6) . .
C99B C100 N8 120.0(6) . .
C99B C100 C11D 119.6(8) . .
N8 C100 C11D 120.4(7) . .
C101 C100 C99 120.0(8) . .
N8 C100 C99 120.5(6) . .
C99 C98 C97 117.9(11) . .
C98 C99 C100 121.6(11) . .
C100 C101 C102 119.2(11) . .
C97 C102 C101 121.9(11) . .
C99B C98B C97 120.5(11) . .
C100 C99B C98B 120.0(12) . .
C12D C11D C100 120.9(12) . .
C11D C12D C97 119.0(12) . .

loop_
_geom_bond_atom_site_label_1
_geom_bond_atom_site_label_2
_geom_bond_distance
_geom_bond_site_symmetry_2
Sn1 O12 2.052(3) .
Sn1 O9 2.099(4) .
Sn1 O14 2.107(4) .
Sn1 O10 2.113(4) .
Sn1 C1 2.130(6) .
Sn1 O7 2.188(4) .
Sn1 Sn5 3.3004(6) .
Sn2 O16 2.060(4) .
Sn2 O5 2.097(4) .
Sn2 O11 2.098(4) .
Sn2 O4 2.133(4) .
Sn2 O17 2.138(4) 7_665
Sn2 C5 2.159(6) .
Sn2 Na1 3.714(3) .
Sn2 Na2 3.758(3) .
Sn3 O12 2.061(3) .
Sn3 O15 2.084(4) .
Sn3 O13 2.116(4) .
Sn3 C9B 2.132(15) .
Sn3 O4 2.146(3) .
Sn3 C9 2.144(8) .
Sn3 O19 2.169(4) .
Sn4 O18 2.018(4) .
Sn4 O25 2.047(4) .
Sn4 O23 2.116(4) .
Sn4 C13 2.144(6) .
Sn4 O27 2.151(4) .
Sn4 O21 2.308(4) .
Sn5 O12 2.077(3) .
Sn5 O19 2.114(4) .
Sn5 O6 2.121(4) .
Sn5 C17 2.133(7) .
Sn5 O7 2.138(4) .
Sn5 O26 2.148(4) .
Sn6 O20 2.073(4) .
Sn6 O18 2.082(4) .
Sn6 O29 2.098(4) .
Sn6 O28 2.132(4) .
Sn6 C21 2.146(7) .
Sn6 O21 2.172(4) .
Sn6 Na3 3.706(2) 7_665
Sn7 O24 2.070(4) .
Sn7 O18 2.072(4) .
Sn7 O30 2.112(4) .
Sn7 C25 2.140(10) .
Sn7 O33 2.145(4) .
Sn7 C25B 2.160(15) .
Sn7 O28 2.174(4) .
As1 O14 1.679(4) .
As1 O6 1.689(4) .
As1 O11 1.697(4) .
As1 C61 1.895(6) .
As1 Na2 3.324(3) .
As1 Na1 3.470(2) .
As2 O31 1.657(4) .
As2 O23 1.686(4) .
As2 O5 1.697(4) .
As2 C73 1.903(7) .
As2 Na3 3.105(3) 7_665
As2 Na2 3.465(3) .
As2 Na3 3.482(3) .
As3 O16 1.673(4) .
As3 O15 1.678(4) .
As3 O9 1.695(4) .
As3 C49 1.892(6) .
As4 O10 1.687(4) .
As4 O13 1.690(4) .
As4 O26 1.701(4) .
As4 C55 1.887(5) .
As5 O8 1.652(4) .
As5 O30 1.695(4) .
As5 O20 1.712(4) .
As5 C67 1.902(6) .
As5 Na2 3.102(2) .
As5 Na3 3.175(2) 7_665
As6 O22 1.669(4) .
As6 O24 1.681(5) .
As6 O25 1.689(4) .
As6 C97 1.882(6) .
As6 Na2 3.385(3) .
As7 O32 1.637(5) .
As7 O17 1.701(4) .
As7 O21 1.755(4) .
As7 C85 1.910(6) .
As7 Na1 3.243(3) 7_665
As7 Na3 3.341(2) 7_665
As8 O27 1.685(5) .
As8 O29 1.694(4) .
As8 O33 1.688(4) .
As8 C79 1.894(6) .
Na1 O8 2.231(5) .
Na1 O31 2.257(5) 7_665
Na1 O32 2.284(5) 7_665
Na1 O11 2.441(4) .
Na1 Na3 3.415(3) 7_665
Na1 Na2 3.525(3) .
Na1 Na3 3.614(4) .
Na2 O22 2.310(5) .
Na2 O8 2.363(5) .
Na2 O5 2.447(5) .
Na2 O6 2.632(4) .
Na2 O30 2.696(5) .
Na2 O11 2.895(5) .
Na3 O31 2.292(5) .
Na3 O20 2.362(5) 7_665
Na3 O17 2.463(4) 7_665
Na3 O23 2.572(5) 7_665
Na3 O31 2.729(6) 7_665
Na3 O8 2.743(5) 7_665
N1 C52 1.453(11) .
N2 C58 1.412(8) .
N3 C70 1.444(8) .
N4 C64 1.395(11) .
N5 C76 1.448(15) .
N6 C82 1.407(9) .
N7 C88 1.409(11) .
C1 C2 1.470(10) .
C2 C3 1.515(12) .
C3 C4 1.455(14) .
C5 C6 1.475(10) .
C6 C7 1.494(11) .
C7 C8 1.475(13) .
C9 C10 1.509(18) .
C10 C11 1.520(16) .
C11 C12 1.609(18) .
C9B C10B 1.493(18) .
C10B C11B 1.529(17) .
C11B C12B 1.539(18) .
C13 C14 1.518(15) .
C13 C14B 1.527(17) .
C14 C15 1.530(16) .
C15 C16 1.543(17) .
C14B C15B 1.524(18) .
C15B C16B 1.605(18) .
C17 C18B 1.481(18) .
C17 C18 1.516(17) .
C18 C19 1.500(18) .
C19 C20 1.575(18) .
C18B C19B 1.584(18) .
C19B C20B 1.513(19) .
C21 C22 1.520(18) .
C21 C22B 1.512(15) .
C22 C23 1.478(19) .
C23 C24 1.501(18) .
C22B C23B 1.462(15) .
C23B C24B 1.584(16) .
C25 C26 1.457(18) .
C26 C27 1.544(16) .
C27 C28 1.522(17) .
C25B C26B 1.50(2) .
C26B C27B 1.516(18) .
C27B C28B 1.508(19) .
C49 C50 1.353(10) .
C49 C54 1.381(10) .
C50 C51 1.384(10) .
C51 C52 1.353(13) .
C52 C53 1.375(15) .
C53 C54 1.345(12) .
C55 C56 1.375(9) .
C55 C60 1.386(10) .
C56 C57 1.381(9) .
C57 C58 1.345(10) .
C58 C59 1.398(10) .
C59 C60 1.405(10) .
C61 C62 1.354(9) .
C61 C66 1.349(13) .
C62 C63 1.383(9) .
C63 C64 1.319(12) .
C64 C65 1.386(17) .
C65 C66 1.432(16) .
C67 C68 1.362(9) .
C67 C72 1.372(9) .
C68 C69 1.362(10) .
C69 C70 1.365(10) .
C70 C71 1.363(10) .
C71 C72 1.385(10) .
C73 C74 1.373(10) .
C73 C78 1.368(10) .
C74 C75 1.372(11) .
C75 C76 1.327(16) .
C76 C77 1.374(18) .
C77 C78 1.366(15) .
C79 C84 1.358(11) .
C79 C80 1.384(10) .
C80 C81 1.385(10) .
C81 C82 1.347(11) .
C82 C83 1.390(12) .
C83 C84 1.390(11) .
C85 C86 1.364(9) .
C85 C90 1.396(9) .
C86 C87 1.380(10) .
C87 C88 1.395(13) .
C88 C89 1.399(13) .
C89 C90 1.381(9) .
C97 C102 1.380(12) .
C97 C12D 1.394(12) .
C97 C98B 1.402(12) .
C97 C98 1.431(12) .
C100 C101 1.357(12) .
C100 C99B 1.392(14) .
C100 N8 1.407(7) .
C100 C11D 1.397(14) .
C100 C99 1.425(12) .
C98 C99 1.386(12) .
C101 C102 1.412(13) .
C98B C99B 1.396(13) .
C11D C12D 1.409(14) .
